data_7105058
loop_
_publ_author_name
'Gopinath, Pushparathinam'
'Nilaya, Surapaneni'
'Debi, Tripathy Ranjan'
'Ramkumar, Venkatachalam'
'Muraleedharan, Kannoth Manheri'

_publ_section_title
;
 As many as six tandem reactions in one step! Unprecedented formation
 of highly functionalized benzothiophenes.
;
_journal_issue 46
_journal_name_full 'Chemical communications (Cambridge, England)'
_journal_page_first 7131
_journal_page_last 7133
_journal_paper_doi 10.1039/b914424b
_journal_year 2009
_chemical_formula_sum 'C15 H12 O4 S'
_chemical_formula_weight 288.31
_chemical_name_systematic
;

?

;
_space_group_IT_number 61
_symmetry_cell_setting orthorhombic
_symmetry_space_group_name_Hall '-P 2ac 2ab'
_symmetry_space_group_name_H-M 'P b c a'
_atom_sites_solution_hydrogens geom
_atom_sites_solution_primary direct
_atom_sites_solution_secondary difmap
_audit_creation_method SHELXL-97
_cell_angle_alpha 90.00
_cell_angle_beta 90.00
_cell_angle_gamma 90.00
_cell_formula_units_Z 8
_cell_length_a 8.8103(3)
_cell_length_b 7.9336(2)
_cell_length_c 38.3842(11)
_cell_measurement_reflns_used 2787
_cell_measurement_temperature 298(2)
_cell_measurement_theta_max 21.92
_cell_measurement_theta_min 2.54
_cell_volume 2682.96(14)
_computing_cell_refinement APEXII,Bruker,2004
_computing_data_collection APEXII,Bruker,2004
_computing_data_reduction 'SAINT PLUS ,Bruker,2004'
_computing_molecular_graphics 'ORTEP-3 (Farrugia, 1997)'
_computing_publication_material 'SHELXL-97 (Sheldrick, 1997)'
_computing_structure_refinement 'SHELXL-97 (Sheldrick, 1997)'
_computing_structure_solution 'SHELXS-97 (Sheldrick, 1997)'
_diffrn_ambient_temperature 298(2)
_diffrn_measured_fraction_theta_full 0.977
_diffrn_measured_fraction_theta_max 0.974
_diffrn_measurement_device_type 'Bruker ApexII CCD area detector'
_diffrn_measurement_method 'phi and omega scans'
_diffrn_radiation_monochromator graphite
_diffrn_radiation_source 'fine-focus sealed tube'
_diffrn_radiation_type MoK\a
_diffrn_radiation_wavelength 0.71073
_diffrn_reflns_av_R_equivalents 0.0593
_diffrn_reflns_av_sigmaI/netI 0.0448
_diffrn_reflns_limit_h_max 11
_diffrn_reflns_limit_h_min -11
_diffrn_reflns_limit_k_max 10
_diffrn_reflns_limit_k_min -10
_diffrn_reflns_limit_l_max 51
_diffrn_reflns_limit_l_min -51
_diffrn_reflns_number 20215
_diffrn_reflns_theta_full 25.00
_diffrn_reflns_theta_max 28.30
_diffrn_reflns_theta_min 1.06
_exptl_absorpt_coefficient_mu 0.251
_exptl_absorpt_correction_T_max 0.9705
_exptl_absorpt_correction_T_min 0.9106
_exptl_absorpt_correction_type multi-scan
_exptl_absorpt_process_details 'SADABS (Bruker, 1999)'
_exptl_crystal_colour colourless
_exptl_crystal_density_diffrn 1.428
_exptl_crystal_density_method 'not measured'
_exptl_crystal_description Needle
_exptl_crystal_F_000 1200
_exptl_crystal_size_max 0.38
_exptl_crystal_size_mid 0.15
_exptl_crystal_size_min 0.12
_refine_diff_density_max 0.224
_refine_diff_density_min -0.213
_refine_diff_density_rms 0.043
_refine_ls_extinction_method none
_refine_ls_goodness_of_fit_ref 1.002
_refine_ls_hydrogen_treatment constr
_refine_ls_matrix_type full
_refine_ls_number_parameters 183
_refine_ls_number_reflns 3257
_refine_ls_number_restraints 0
_refine_ls_restrained_S_all 1.002
_refine_ls_R_factor_all 0.1004
_refine_ls_R_factor_gt 0.0454
_refine_ls_shift/su_max 0.000
_refine_ls_shift/su_mean 0.000
_refine_ls_structure_factor_coef Fsqd
_refine_ls_weighting_details 'calc w=1/[\s^2^(Fo^2^)+(0.0334P)^2^+1.5680P] where P=(Fo^2^+2Fc^2^)/3'
_refine_ls_weighting_scheme calc
_refine_ls_wR_factor_gt 0.0867
_refine_ls_wR_factor_ref 0.1134
_reflns_number_gt 1883
_reflns_number_total 3257
_reflns_threshold_expression >2sigma(I)
_cod_data_source_file b914424b.txt
_cod_data_source_block 173B
_cod_depositor_comments
;
The following automatic conversions were performed:
'_symmetry_cell_setting' value 'Orthorhombic' changed to 'orthorhombic'
according to '/home/saulius/struct/CIF-dictionaries/cif_core.dic'
dictionary named 'cif_core.dic' version 2.4.1 from 2010-06-29.

Automatic conversion script
Id: cif_fix_enum 1527 2010-12-29 10:47:43Z saulius 
;
_cod_original_sg_symbol_H-M Pbca
_cod_database_code 7105058

loop_
_symmetry_equiv_pos_as_xyz
'x, y, z'
'-x+1/2, -y, z+1/2'
'-x, y+1/2, -z+1/2'
'x+1/2, -y+1/2, -z'
'-x, -y, -z'
'x-1/2, y, -z-1/2'
'x, -y-1/2, z-1/2'
'-x-1/2, y-1/2, z'

loop_
_atom_site_label
_atom_site_type_symbol
_atom_site_fract_x
_atom_site_fract_y
_atom_site_fract_z
_atom_site_U_iso_or_equiv
_atom_site_adp_type
_atom_site_occupancy
_atom_site_symmetry_multiplicity
_atom_site_calc_flag
_atom_site_refinement_flags
_atom_site_disorder_assembly
_atom_site_disorder_group
C1 C 0.3274(3) 1.0830(3) 0.44832(6) 0.0479(6) Uani 1 1 d . . .
C2 C 0.2414(4) 1.1362(4) 0.47678(6) 0.0606(8) Uani 1 1 d . . .
H2 H 0.2880 1.1689 0.4974 0.073 Uiso 1 1 calc R . .
C3 C 0.0869(4) 1.1389(4) 0.47352(7) 0.0660(8) Uani 1 1 d . . .
H3 H 0.0287 1.1755 0.4923 0.079 Uiso 1 1 calc R . .
C4 C 0.0141(3) 1.0890(4) 0.44317(7) 0.0625(8) Uani 1 1 d . . .
H4 H -0.0913 1.0917 0.4420 0.075 Uiso 1 1 calc R . .
C5 C 0.0962(3) 1.0356(3) 0.41482(6) 0.0490(6) Uani 1 1 d . . .
H5 H 0.0477 1.0018 0.3945 0.059 Uiso 1 1 calc R . .
C6 C 0.2539(3) 1.0333(3) 0.41733(5) 0.0412(6) Uani 1 1 d . . .
C7 C 0.3664(3) 0.9827(3) 0.39297(5) 0.0387(5) Uani 1 1 d . . .
C8 C 0.4967(2) 0.8940(3) 0.34648(5) 0.0371(5) Uani 1 1 d . . .
C9 C 0.6075(3) 0.9198(3) 0.37772(6) 0.0458(6) Uani 1 1 d . . .
C10 C 0.5120(3) 0.9924(3) 0.40388(6) 0.0446(6) Uani 1 1 d . . .
C11 C 0.4516(2) 0.7250(3) 0.30006(6) 0.0416(6) Uani 1 1 d . . .
C12 C 0.4278(3) 0.9012(3) 0.28805(6) 0.0413(6) Uani 1 1 d . . .
H12A H 0.3210 0.9311 0.2887 0.050 Uiso 1 1 calc R . .
H12B H 0.4656 0.9167 0.2645 0.050 Uiso 1 1 calc R . .
C13 C 0.5188(2) 1.0064(3) 0.31407(6) 0.0379(5) Uani 1 1 d . . .
C14 C 0.6861(3) 1.0092(3) 0.30316(6) 0.0509(6) Uani 1 1 d . . .
H14A H 0.6962 1.0686 0.2815 0.076 Uiso 1 1 calc R . .
H14B H 0.7219 0.8957 0.3004 0.076 Uiso 1 1 calc R . .
H14C H 0.7449 1.0650 0.3208 0.076 Uiso 1 1 calc R . .
C15 C 0.4606(3) 1.1853(3) 0.31912(7) 0.0551(7) Uani 1 1 d . . .
H15A H 0.5211 1.2413 0.3364 0.083 Uiso 1 1 calc R . .
H15B H 0.3568 1.1820 0.3267 0.083 Uiso 1 1 calc R . .
H15C H 0.4674 1.2455 0.2975 0.083 Uiso 1 1 calc R . .
O1 O 0.34491(16) 0.9208(2) 0.36053(4) 0.0413(4) Uani 1 1 d . . .
O2 O 0.49932(18) 0.7270(2) 0.33427(4) 0.0424(4) Uani 1 1 d . . .
O3 O 0.7401(2) 0.8813(3) 0.37744(4) 0.0687(6) Uani 1 1 d . . .
O4 O 0.4364(2) 0.5943(2) 0.28513(5) 0.0600(5) Uani 1 1 d . . .
S1 S 0.52525(8) 1.06639(10) 0.446427(17) 0.0584(2) Uani 1 1 d . . .

loop_
_atom_site_aniso_label
_atom_site_aniso_U_11
_atom_site_aniso_U_22
_atom_site_aniso_U_33
_atom_site_aniso_U_23
_atom_site_aniso_U_13
_atom_site_aniso_U_12
C1 0.0598(16) 0.0413(15) 0.0427(13) -0.0020(11) 0.0005(12) 0.0008(12)
C2 0.082(2) 0.0555(18) 0.0441(14) -0.0076(12) 0.0031(15) -0.0003(16)
C3 0.081(2) 0.062(2) 0.0553(17) -0.0052(14) 0.0219(16) 0.0061(17)
C4 0.0515(17) 0.071(2) 0.0647(18) 0.0035(15) 0.0169(14) 0.0093(15)
C5 0.0458(15) 0.0535(17) 0.0477(14) 0.0013(12) 0.0048(12) 0.0035(12)
C6 0.0464(14) 0.0382(14) 0.0389(12) 0.0016(10) 0.0015(11) 0.0021(11)
C7 0.0388(13) 0.0390(14) 0.0383(12) -0.0040(10) -0.0015(10) 0.0004(11)
C8 0.0309(12) 0.0386(13) 0.0417(12) -0.0065(10) -0.0007(10) 0.0027(10)
C9 0.0374(14) 0.0513(16) 0.0487(14) 0.0012(12) -0.0060(11) 0.0044(12)
C10 0.0418(14) 0.0501(15) 0.0420(12) -0.0065(11) -0.0076(11) -0.0013(12)
C11 0.0338(13) 0.0430(15) 0.0479(14) -0.0081(11) 0.0058(11) 0.0004(11)
C12 0.0383(13) 0.0451(14) 0.0404(12) 0.0011(10) -0.0001(10) -0.0020(11)
C13 0.0326(12) 0.0351(13) 0.0459(12) 0.0005(10) -0.0008(10) -0.0004(10)
C14 0.0382(13) 0.0491(16) 0.0653(16) 0.0044(13) 0.0040(12) -0.0062(12)
C15 0.0513(16) 0.0377(14) 0.0764(18) -0.0002(13) -0.0035(14) 0.0036(12)
O1 0.0299(8) 0.0553(11) 0.0387(8) -0.0095(7) -0.0009(6) 0.0008(7)
O2 0.0478(10) 0.0346(9) 0.0448(9) -0.0008(7) 0.0012(7) 0.0030(7)
O3 0.0391(11) 0.0988(17) 0.0680(12) -0.0064(11) -0.0117(9) 0.0191(10)
O4 0.0619(12) 0.0480(12) 0.0700(12) -0.0224(9) 0.0040(9) -0.0032(9)
S1 0.0589(4) 0.0692(5) 0.0471(4) -0.0139(3) -0.0126(3) -0.0012(4)

loop_
_atom_type_symbol
_atom_type_description
_atom_type_scat_dispersion_real
_atom_type_scat_dispersion_imag
_atom_type_scat_source
C C 0.0033 0.0016 'International Tables Vol C Tables 4.2.6.8 and 6.1.1.4'
H H 0.0000 0.0000 'International Tables Vol C Tables 4.2.6.8 and 6.1.1.4'
O O 0.0106 0.0060 'International Tables Vol C Tables 4.2.6.8 and 6.1.1.4'
S S 0.1246 0.1234 'International Tables Vol C Tables 4.2.6.8 and 6.1.1.4'

loop_
_geom_angle_atom_site_label_1
_geom_angle_atom_site_label_2
_geom_angle_atom_site_label_3
_geom_angle
_geom_angle_site_symmetry_1
_geom_angle_site_symmetry_3
_geom_angle_publ_flag
C2 C1 C6 119.7(2) . . ?
C2 C1 S1 126.6(2) . . ?
C6 C1 S1 113.66(18) . . ?
C3 C2 C1 118.3(3) . . ?
C3 C2 H2 120.9 . . ?
C1 C2 H2 120.9 . . ?
C2 C3 C4 122.2(3) . . ?
C2 C3 H3 118.9 . . ?
C4 C3 H3 118.9 . . ?
C5 C4 C3 120.6(3) . . ?
C5 C4 H4 119.7 . . ?
C3 C4 H4 119.7 . . ?
C4 C5 C6 118.3(2) . . ?
C4 C5 H5 120.8 . . ?
C6 C5 H5 120.8 . . ?
C5 C6 C1 120.8(2) . . ?
C5 C6 C7 130.8(2) . . ?
C1 C6 C7 108.3(2) . . ?
C10 C7 O1 116.06(19) . . ?
C10 C7 C6 116.2(2) . . ?
O1 C7 C6 127.7(2) . . ?
O2 C8 O1 106.03(17) . . ?
O2 C8 C13 105.91(17) . . ?
O1 C8 C13 109.24(17) . . ?
O2 C8 C9 111.68(18) . . ?
O1 C8 C9 105.72(16) . . ?
C13 C8 C9 117.71(19) . . ?
O3 C9 C10 132.6(2) . . ?
O3 C9 C8 124.5(2) . . ?
C10 C9 C8 102.94(19) . . ?
C7 C10 C9 108.5(2) . . ?
C7 C10 S1 111.97(17) . . ?
C9 C10 S1 139.04(18) . . ?
O4 C11 O2 120.1(2) . . ?
O4 C11 C12 130.8(2) . . ?
O2 C11 C12 109.14(18) . . ?
C11 C12 C13 103.69(18) . . ?
C11 C12 H12A 111.0 . . ?
C13 C12 H12A 111.0 . . ?
C11 C12 H12B 111.0 . . ?
C13 C12 H12B 111.0 . . ?
H12A C12 H12B 109.0 . . ?
C15 C13 C12 114.59(19) . . ?
C15 C13 C14 110.19(19) . . ?
C12 C13 C14 109.49(18) . . ?
C15 C13 C8 113.22(19) . . ?
C12 C13 C8 98.34(17) . . ?
C14 C13 C8 110.48(18) . . ?
C13 C14 H14A 109.5 . . ?
C13 C14 H14B 109.5 . . ?
H14A C14 H14B 109.5 . . ?
C13 C14 H14C 109.5 . . ?
H14A C14 H14C 109.5 . . ?
H14B C14 H14C 109.5 . . ?
C13 C15 H15A 109.5 . . ?
C13 C15 H15B 109.5 . . ?
H15A C15 H15B 109.5 . . ?
C13 C15 H15C 109.5 . . ?
H15A C15 H15C 109.5 . . ?
H15B C15 H15C 109.5 . . ?
C7 O1 C8 105.38(16) . . ?
C11 O2 C8 108.83(17) . . ?
C10 S1 C1 89.86(11) . . ?

loop_
_geom_bond_atom_site_label_1
_geom_bond_atom_site_label_2
_geom_bond_distance
_geom_bond_site_symmetry_2
_geom_bond_publ_flag
C1 C2 1.395(3) . ?
C1 C6 1.410(3) . ?
C1 S1 1.749(3) . ?
C2 C3 1.367(4) . ?
C2 H2 0.9300 . ?
C3 C4 1.388(4) . ?
C3 H3 0.9300 . ?
C4 C5 1.374(3) . ?
C4 H4 0.9300 . ?
C5 C6 1.393(3) . ?
C5 H5 0.9300 . ?
C6 C7 1.420(3) . ?
C7 C10 1.352(3) . ?
C7 O1 1.352(2) . ?
C8 O2 1.406(3) . ?
C8 O1 1.457(2) . ?
C8 C13 1.543(3) . ?
C8 C9 1.560(3) . ?
C9 O3 1.207(3) . ?
C9 C10 1.432(3) . ?
C10 S1 1.739(2) . ?
C11 O4 1.193(3) . ?
C11 O2 1.379(3) . ?
C11 C12 1.487(3) . ?
C12 C13 1.529(3) . ?
C12 H12A 0.9700 . ?
C12 H12B 0.9700 . ?
C13 C15 1.521(3) . ?
C13 C14 1.533(3) . ?
C14 H14A 0.9600 . ?
C14 H14B 0.9600 . ?
C14 H14C 0.9600 . ?
C15 H15A 0.9600 . ?
C15 H15B 0.9600 . ?
C15 H15C 0.9600 . ?

loop_
_geom_torsion_atom_site_label_1
_geom_torsion_atom_site_label_2
_geom_torsion_atom_site_label_3
_geom_torsion_atom_site_label_4
_geom_torsion
_geom_torsion_site_symmetry_1
_geom_torsion_site_symmetry_2
_geom_torsion_site_symmetry_3
_geom_torsion_site_symmetry_4
_geom_torsion_publ_flag
C6 C1 C2 C3 -0.3(4) . . . . ?
S1 C1 C2 C3 -179.1(2) . . . . ?
C1 C2 C3 C4 0.8(5) . . . . ?
C2 C3 C4 C5 -0.5(5) . . . . ?
C3 C4 C5 C6 -0.2(4) . . . . ?
C4 C5 C6 C1 0.6(4) . . . . ?
C4 C5 C6 C7 178.9(3) . . . . ?
C2 C1 C6 C5 -0.4(4) . . . . ?
S1 C1 C6 C5 178.61(19) . . . . ?
C2 C1 C6 C7 -179.0(2) . . . . ?
S1 C1 C6 C7 0.0(3) . . . . ?
C5 C6 C7 C10 -178.5(3) . . . . ?
C1 C6 C7 C10 -0.1(3) . . . . ?
C5 C6 C7 O1 -0.9(4) . . . . ?
C1 C6 C7 O1 177.6(2) . . . . ?
O2 C8 C9 O3 52.5(3) . . . . ?
O1 C8 C9 O3 167.4(2) . . . . ?
C13 C8 C9 O3 -70.3(3) . . . . ?
O2 C8 C9 C10 -126.6(2) . . . . ?
O1 C8 C9 C10 -11.8(2) . . . . ?
C13 C8 C9 C10 110.5(2) . . . . ?
O1 C7 C10 C9 -4.2(3) . . . . ?
C6 C7 C10 C9 173.7(2) . . . . ?
O1 C7 C10 S1 -177.79(17) . . . . ?
C6 C7 C10 S1 0.1(3) . . . . ?
O3 C9 C10 C7 -169.4(3) . . . . ?
C8 C9 C10 C7 9.7(3) . . . . ?
O3 C9 C10 S1 1.5(5) . . . . ?
C8 C9 C10 S1 -179.5(3) . . . . ?
O4 C11 C12 C13 -160.4(2) . . . . ?
O2 C11 C12 C13 19.4(2) . . . . ?
C11 C12 C13 C15 -152.9(2) . . . . ?
C11 C12 C13 C14 82.7(2) . . . . ?
C11 C12 C13 C8 -32.6(2) . . . . ?
O2 C8 C13 C15 158.00(19) . . . . ?
O1 C8 C13 C15 44.2(2) . . . . ?
C9 C8 C13 C15 -76.3(2) . . . . ?
O2 C8 C13 C12 36.6(2) . . . . ?
O1 C8 C13 C12 -77.2(2) . . . . ?
C9 C8 C13 C12 162.34(19) . . . . ?
O2 C8 C13 C14 -77.9(2) . . . . ?
O1 C8 C13 C14 168.33(17) . . . . ?
C9 C8 C13 C14 47.8(3) . . . . ?
C10 C7 O1 C8 -3.9(3) . . . . ?
C6 C7 O1 C8 178.5(2) . . . . ?
O2 C8 O1 C7 128.27(18) . . . . ?
C13 C8 O1 C7 -118.00(19) . . . . ?
C9 C8 O1 C7 9.6(2) . . . . ?
O4 C11 O2 C8 -175.5(2) . . . . ?
C12 C11 O2 C8 4.7(2) . . . . ?
O1 C8 O2 C11 89.07(19) . . . . ?
C13 C8 O2 C11 -26.9(2) . . . . ?
C9 C8 O2 C11 -156.26(18) . . . . ?
C7 C10 S1 C1 -0.1(2) . . . . ?
C9 C10 S1 C1 -170.8(3) . . . . ?
C2 C1 S1 C10 179.0(3) . . . . ?
C6 C1 S1 C10 0.1(2) . . . . ?
